data_2238538
loop_
_publ_author_name
'Choi, Hong Dae'
'Seo, Pil Ja'
'Lee, Uk'

_publ_section_title
;
 3-(4-Chlorophenylsulfinyl)-2,4,7-trimethyl-1-benzofuran
;
_journal_coeditor_code PK2491
_journal_issue 9
_journal_name_full 'Acta Crystallographica Section E'
_journal_page_first o1383
_journal_paper_doi 10.1107/S160053681302117X
_journal_volume 69
_journal_year 2013
_chemical_formula_iupac 'C17 H15 Cl O2 S'
_chemical_formula_moiety 'C17 H15 Cl O2 S'
_chemical_formula_sum 'C17 H15 Cl O2 S'
_chemical_formula_weight 318.80
_chemical_melting_point_gt 432
_chemical_melting_point_lt 433
_chemical_name_systematic
;
3-(4-Chlorophenylsulfinyl)-2,4,7-trimethyl-1-benzofuran
;
_space_group_IT_number 2
_symmetry_cell_setting triclinic
_symmetry_space_group_name_Hall '-P 1'
_symmetry_space_group_name_H-M 'P -1'
_atom_sites_solution_hydrogens difmap
_atom_sites_solution_primary direct
_atom_sites_solution_secondary difmap
_audit_creation_method 'form.cif (version 2.0)'
_cell_angle_alpha 117.99(2)
_cell_angle_beta 92.00(2)
_cell_angle_gamma 97.42(2)
_cell_formula_units_Z 2
_cell_length_a 6.043(2)
_cell_length_b 11.716(4)
_cell_length_c 12.217(5)
_cell_measurement_reflns_used 4880
_cell_measurement_temperature 173(2)
_cell_measurement_theta_max 28.47
_cell_measurement_theta_min 3.34
_cell_volume 752.9(5)
_computing_cell_refinement '<i>SAINT</i> (Bruker, 2009)'
_computing_data_collection '<i>APEX2</i> (Bruker, 2009)'
_computing_data_reduction '<i>SAINT</i> (Bruker, 2009)'
_computing_molecular_graphics
;
<i>ORTEP-3</i> for Windows
(Farrugia, 2012) and <i>DIAMOND</i> (Brandenburg, 1998)
;
_computing_publication_material '<i>SHELXL97</i> (Sheldrick, 2008)'
_computing_structure_refinement '<i>SHELXL97</i> (Sheldrick, 2008)'
_computing_structure_solution '<i>SHELXS97</i> (Sheldrick, 2008)'
_diffrn_ambient_temperature 173(2)
_diffrn_detector_area_resol_mean 10.0
_diffrn_measured_fraction_theta_full 0.970
_diffrn_measured_fraction_theta_max 0.970
_diffrn_measurement_device_type 'Bruker SMART APEXII CCD'
_diffrn_measurement_method '\f and \w scans'
_diffrn_radiation_monochromator 'graphite multilayer'
_diffrn_radiation_source 'rotating anode'
_diffrn_radiation_type MoK\a
_diffrn_radiation_wavelength 0.71073
_diffrn_reflns_av_R_equivalents 0.0355
_diffrn_reflns_av_sigmaI/netI 0.0311
_diffrn_reflns_limit_h_max 7
_diffrn_reflns_limit_h_min -7
_diffrn_reflns_limit_k_max 14
_diffrn_reflns_limit_k_min -14
_diffrn_reflns_limit_l_max 15
_diffrn_reflns_limit_l_min -15
_diffrn_reflns_number 12137
_diffrn_reflns_theta_full 27.00
_diffrn_reflns_theta_max 27.00
_diffrn_reflns_theta_min 1.90
_diffrn_standards_number 0
_exptl_absorpt_coefficient_mu 0.393
_exptl_absorpt_correction_T_max 0.746
_exptl_absorpt_correction_T_min 0.633
_exptl_absorpt_correction_type multi-scan
_exptl_absorpt_process_details '(<i>SADABS</i>; Bruker, 2009)'
_exptl_crystal_colour colourless
_exptl_crystal_density_diffrn 1.406
_exptl_crystal_density_method 'not measured'
_exptl_crystal_description block
_exptl_crystal_F_000 332
_exptl_crystal_size_max 0.307
_exptl_crystal_size_mid 0.235
_exptl_crystal_size_min 0.166
_refine_diff_density_max 0.479
_refine_diff_density_min -0.551
_refine_ls_extinction_method none
_refine_ls_goodness_of_fit_ref 1.119
_refine_ls_hydrogen_treatment constr
_refine_ls_matrix_type full
_refine_ls_number_parameters 193
_refine_ls_number_reflns 3192
_refine_ls_number_restraints 0
_refine_ls_restrained_S_all 1.119
_refine_ls_R_factor_all 0.0549
_refine_ls_R_factor_gt 0.0401
_refine_ls_shift/su_max 0.000
_refine_ls_shift/su_mean 0.000
_refine_ls_structure_factor_coef Fsqd
_refine_ls_weighting_details 'calc w=1/[\s^2^(Fo^2^)+(0.0707P)^2^+0.1680P] where P=(Fo^2^+2Fc^2^)/3'
_refine_ls_weighting_scheme calc
_refine_ls_wR_factor_gt 0.1130
_refine_ls_wR_factor_ref 0.1278
_reflns_number_gt 2515
_reflns_number_total 3192
_reflns_threshold_expression I>2\s(I)
_cod_data_source_file pk2491.cif
_cod_data_source_block I
_cod_database_code 2238538
_cod_database_fobs_code 2238538

loop_
_symmetry_equiv_pos_as_xyz
'x, y, z'
'-x, -y, -z'

loop_
_atom_site_type_symbol
_atom_site_label
_atom_site_fract_x
_atom_site_fract_y
_atom_site_fract_z
_atom_site_U_iso_or_equiv
_atom_site_adp_type
_atom_site_calc_flag
_atom_site_refinement_flags
_atom_site_occupancy
_atom_site_symmetry_multiplicity
Cl Cl1 0.57368(11) -0.03761(6) 0.34385(5) 0.0487(2) Uani d . 1 2
S S1 0.33471(8) 0.22715(5) 0.02081(5) 0.03169(17) Uani d . 1 2
O O1 0.7881(2) 0.53758(12) 0.14079(13) 0.0322(3) Uani d . 1 2
O O2 0.0894(2) 0.22965(15) 0.02338(16) 0.0456(4) Uani d . 1 2
C C1 0.4952(3) 0.38358(17) 0.10912(18) 0.0276(4) Uani d . 1 2
C C2 0.5111(3) 0.48591(18) 0.23757(18) 0.0294(4) Uani d . 1 2
C C3 0.3881(4) 0.5125(2) 0.3376(2) 0.0366(5) Uani d . 1 2
C C4 0.4708(5) 0.6281(2) 0.4462(2) 0.0471(6) Uani d . 1 2
H H4 0.3926 0.6495 0.5176 0.057 Uiso calc R 1 2
C C5 0.6598(4) 0.7135(2) 0.4561(2) 0.0475(6) Uani d . 1 2
H H5 0.7066 0.7902 0.5337 0.057 Uiso calc R 1 2
C C6 0.7820(4) 0.69163(19) 0.3584(2) 0.0392(5) Uani d . 1 2
C C7 0.6962(3) 0.57630(18) 0.25069(19) 0.0313(4) Uani d . 1 2
C C8 0.6624(3) 0.42057(17) 0.05637(18) 0.0290(4) Uani d . 1 2
C C9 0.1778(4) 0.4253(2) 0.3290(2) 0.0486(6) Uani d . 1 2
H H9A 0.0852 0.3988 0.2509 0.073 Uiso calc R 1 2
H H9B 0.0943 0.4726 0.3997 0.073 Uiso calc R 1 2
H H9C 0.2157 0.3474 0.3308 0.073 Uiso calc R 1 2
C C10 0.9885(4) 0.7807(2) 0.3643(2) 0.0527(7) Uani d . 1 2
H H10A 1.0121 0.8601 0.4455 0.079 Uiso calc R 1 2
H H10B 0.9702 0.8046 0.2980 0.079 Uiso calc R 1 2
H H10C 1.1185 0.7357 0.3530 0.079 Uiso calc R 1 2
C C11 0.7331(4) 0.36120(19) -0.06862(19) 0.0343(5) Uani d . 1 2
H H11A 0.8690 0.3239 -0.0681 0.051 Uiso calc R 1 2
H H11B 0.7646 0.4281 -0.0952 0.051 Uiso calc R 1 2
H H11C 0.6132 0.2917 -0.1266 0.051 Uiso calc R 1 2
C C12 0.4109(3) 0.15774(17) 0.11811(17) 0.0270(4) Uani d . 1 2
C C13 0.6311(3) 0.17380(19) 0.1672(2) 0.0323(4) Uani d . 1 2
H H13 0.7474 0.2259 0.1523 0.039 Uiso calc R 1 2
C C14 0.6813(3) 0.1143(2) 0.2374(2) 0.0355(5) Uani d . 1 2
H H14 0.8307 0.1269 0.2728 0.043 Uiso calc R 1 2
C C15 0.5108(4) 0.03655(18) 0.25513(18) 0.0319(5) Uani d . 1 2
C C16 0.2927(4) 0.01659(19) 0.20341(19) 0.0339(5) Uani d . 1 2
H H16 0.1778 -0.0391 0.2147 0.041 Uiso calc R 1 2
C C17 0.2428(3) 0.07844(19) 0.13485(18) 0.0312(4) Uani d . 1 2
H H17 0.0932 0.0660 0.0997 0.037 Uiso calc R 1 2

loop_
_atom_site_aniso_label
_atom_site_aniso_U_11
_atom_site_aniso_U_22
_atom_site_aniso_U_33
_atom_site_aniso_U_12
_atom_site_aniso_U_13
_atom_site_aniso_U_23
Cl1 0.0644(4) 0.0447(3) 0.0454(3) 0.0075(3) -0.0040(3) 0.0294(3)
S1 0.0320(3) 0.0291(3) 0.0334(3) -0.00004(19) -0.0040(2) 0.0162(2)
O1 0.0341(8) 0.0262(7) 0.0362(8) 0.0016(5) 0.0023(6) 0.0159(6)
O2 0.0290(8) 0.0526(9) 0.0651(11) -0.0005(7) -0.0084(7) 0.0389(9)
C1 0.0292(10) 0.0255(9) 0.0304(10) 0.0061(7) 0.0021(8) 0.0151(8)
C2 0.0321(10) 0.0272(9) 0.0318(10) 0.0088(8) 0.0022(8) 0.0158(8)
C3 0.0411(12) 0.0387(11) 0.0367(11) 0.0166(9) 0.0097(9) 0.0207(10)
C4 0.0590(15) 0.0478(13) 0.0360(12) 0.0222(12) 0.0119(11) 0.0174(11)
C5 0.0614(16) 0.0332(11) 0.0367(13) 0.0129(11) -0.0026(11) 0.0068(10)
C6 0.0451(12) 0.0273(10) 0.0405(12) 0.0083(9) -0.0046(10) 0.0124(9)
C7 0.0353(11) 0.0271(9) 0.0337(11) 0.0086(8) 0.0009(9) 0.0156(8)
C8 0.0317(10) 0.0249(9) 0.0330(10) 0.0050(7) -0.0008(8) 0.0162(8)
C9 0.0490(15) 0.0514(14) 0.0506(14) 0.0151(11) 0.0204(12) 0.0260(12)
C10 0.0501(15) 0.0303(11) 0.0598(16) -0.0017(10) -0.0098(12) 0.0101(11)
C11 0.0395(11) 0.0349(10) 0.0353(11) 0.0093(9) 0.0076(9) 0.0212(9)
C12 0.0284(10) 0.0221(8) 0.0277(10) 0.0048(7) 0.0019(8) 0.0095(8)
C13 0.0253(10) 0.0326(10) 0.0403(11) 0.0033(8) 0.0054(9) 0.0188(9)
C14 0.0291(10) 0.0356(10) 0.0423(12) 0.0076(8) -0.0007(9) 0.0187(9)
C15 0.0415(12) 0.0267(9) 0.0291(10) 0.0089(8) 0.0056(9) 0.0137(8)
C16 0.0350(11) 0.0300(10) 0.0351(11) -0.0003(8) 0.0047(9) 0.0156(9)
C17 0.0273(10) 0.0309(10) 0.0331(11) 0.0001(8) 0.0014(8) 0.0146(9)

loop_
_atom_type_symbol
_atom_type_description
_atom_type_scat_dispersion_real
_atom_type_scat_dispersion_imag
_atom_type_scat_source
C C 0.0033 0.0016 'International Tables Vol C Tables 4.2.6.8 and 6.1.1.4'
H H 0.0000 0.0000 'International Tables Vol C Tables 4.2.6.8 and 6.1.1.4'
O O 0.0106 0.0060 'International Tables Vol C Tables 4.2.6.8 and 6.1.1.4'
S S 0.1246 0.1234 'International Tables Vol C Tables 4.2.6.8 and 6.1.1.4'
Cl Cl 0.1484 0.1585 'International Tables Vol C Tables 4.2.6.8 and 6.1.1.4'

loop_
_geom_angle_atom_site_label_1
_geom_angle_atom_site_label_2
_geom_angle_atom_site_label_3
_geom_angle
O2 S1 C1 112.31(9)
O2 S1 C12 106.67(9)
C1 S1 C12 97.93(9)
C7 O1 C8 106.81(16)
C8 C1 C2 106.85(17)
C8 C1 S1 117.84(15)
C2 C1 S1 134.94(16)
C3 C2 C7 118.84(19)
C3 C2 C1 136.4(2)
C7 C2 C1 104.69(18)
C2 C3 C4 115.3(2)
C2 C3 C9 122.4(2)
C4 C3 C9 122.2(2)
C5 C4 C3 123.8(2)
C5 C4 H4 118.1
C3 C4 H4 118.1
C6 C5 C4 122.3(2)
C6 C5 H5 118.9
C4 C5 H5 118.9
C5 C6 C7 113.1(2)
C5 C6 C10 124.5(2)
C7 C6 C10 122.4(2)
O1 C7 C2 110.62(17)
O1 C7 C6 122.9(2)
C2 C7 C6 126.5(2)
C1 C8 O1 111.01(18)
C1 C8 C11 133.18(18)
O1 C8 C11 115.80(18)
C3 C9 H9A 109.5
C3 C9 H9B 109.5
H9A C9 H9B 109.5
C3 C9 H9C 109.5
H9A C9 H9C 109.5
H9B C9 H9C 109.5
C6 C10 H10A 109.5
C6 C10 H10B 109.5
H10A C10 H10B 109.5
C6 C10 H10C 109.5
H10A C10 H10C 109.5
H10B C10 H10C 109.5
C8 C11 H11A 109.5
C8 C11 H11B 109.5
H11A C11 H11B 109.5
C8 C11 H11C 109.5
H11A C11 H11C 109.5
H11B C11 H11C 109.5
C17 C12 C13 120.27(18)
C17 C12 S1 116.75(15)
C13 C12 S1 122.80(16)
C14 C13 C12 120.40(19)
C14 C13 H13 119.8
C12 C13 H13 119.8
C15 C14 C13 118.78(19)
C15 C14 H14 120.6
C13 C14 H14 120.6
C14 C15 C16 121.26(19)
C14 C15 Cl1 118.78(16)
C16 C15 Cl1 119.97(17)
C15 C16 C17 119.65(19)
C15 C16 H16 120.2
C17 C16 H16 120.2
C12 C17 C16 119.60(18)
C12 C17 H17 120.2
C16 C17 H17 120.2

loop_
_geom_bond_atom_site_label_1
_geom_bond_atom_site_label_2
_geom_bond_distance
Cl1 C15 1.736(2)
S1 O2 1.4876(16)
S1 C1 1.754(2)
S1 C12 1.803(2)
O1 C7 1.365(3)
O1 C8 1.367(2)
C1 C8 1.348(3)
C1 C2 1.450(3)
C2 C3 1.382(3)
C2 C7 1.386(3)
C3 C4 1.392(3)
C3 C9 1.491(3)
C4 C5 1.379(4)
C4 H4 0.9500
C5 C6 1.363(4)
C5 H5 0.9500
C6 C7 1.389(3)
C6 C10 1.497(3)
C8 C11 1.457(3)
C9 H9A 0.9800
C9 H9B 0.9800
C9 H9C 0.9800
C10 H10A 0.9800
C10 H10B 0.9800
C10 H10C 0.9800
C11 H11A 0.9800
C11 H11B 0.9800
C11 H11C 0.9800
C12 C17 1.373(3)
C12 C13 1.393(3)
C13 C14 1.383(3)
C13 H13 0.9500
C14 C15 1.377(3)
C14 H14 0.9500
C15 C16 1.383(3)
C16 C17 1.388(3)
C16 H16 0.9500
C17 H17 0.9500

loop_
_geom_hbond_atom_site_label_D
_geom_hbond_atom_site_label_H
_geom_hbond_atom_site_label_A
_geom_hbond_site_symmetry_A
_geom_hbond_distance_DH
_geom_hbond_distance_HA
_geom_hbond_distance_DA
_geom_hbond_angle_DHA
C11 H11A O2 1_655 0.98 2.38 3.254(3) 147.8
C11 H11B Cg1 2_665 0.98 2.96 3.503(3) 116.1

loop_
_geom_torsion_atom_site_label_1
_geom_torsion_atom_site_label_2
_geom_torsion_atom_site_label_3
_geom_torsion_atom_site_label_4
_geom_torsion
O2 S1 C1 C8 -132.20(15)
C12 S1 C1 C8 116.06(16)
O2 S1 C1 C2 55.9(2)
C12 S1 C1 C2 -55.8(2)
C8 C1 C2 C3 175.4(2)
S1 C1 C2 C3 -12.0(4)
C8 C1 C2 C7 -1.4(2)
S1 C1 C2 C7 171.16(16)
C7 C2 C3 C4 -2.7(3)
C1 C2 C3 C4 -179.2(2)
C7 C2 C3 C9 175.67(19)
C1 C2 C3 C9 -0.8(4)
C2 C3 C4 C5 0.9(3)
C9 C3 C4 C5 -177.5(2)
C3 C4 C5 C6 0.5(4)
C4 C5 C6 C7 -0.1(3)
C4 C5 C6 C10 -179.8(2)
C8 O1 C7 C2 -0.6(2)
C8 O1 C7 C6 179.63(17)
C3 C2 C7 O1 -176.29(16)
C1 C2 C7 O1 1.2(2)
C3 C2 C7 C6 3.5(3)
C1 C2 C7 C6 -179.02(18)
C5 C6 C7 O1 177.81(18)
C10 C6 C7 O1 -2.5(3)
C5 C6 C7 C2 -2.0(3)
C10 C6 C7 C2 177.73(19)
C2 C1 C8 O1 1.1(2)
S1 C1 C8 O1 -172.94(12)
C2 C1 C8 C11 -179.51(19)
S1 C1 C8 C11 6.5(3)
C7 O1 C8 C1 -0.4(2)
C7 O1 C8 C11 -179.88(15)
O2 S1 C12 C17 23.92(17)
C1 S1 C12 C17 140.15(16)
O2 S1 C12 C13 -160.93(16)
C1 S1 C12 C13 -44.70(18)
C17 C12 C13 C14 -2.6(3)
S1 C12 C13 C14 -177.56(15)
C12 C13 C14 C15 1.6(3)
C13 C14 C15 C16 0.5(3)
C13 C14 C15 Cl1 -179.75(15)
C14 C15 C16 C17 -1.6(3)
Cl1 C15 C16 C17 178.62(15)
C13 C12 C17 C16 1.4(3)
S1 C12 C17 C16 176.70(15)
C15 C16 C17 C12 0.6(3)
